data_7721074
loop_
_publ_author_name
'Niessen, Nicolas'
'Adjieufack, Abel Idrice'
'Tumanov, Nikolay'
'Wouters, Johan'
'Champagne, Beno\^it'
'Berionni, Guillaume'
'Bijouard, Kajetan'

_publ_section_title
;
 Accessing chiral NHC-boranes by abstraction of C6F5 from the
 B(C6F5)4&#x2212; weakly coordinating anion
;
_journal_name_full 'Dalton Transactions'
_journal_paper_doi 10.1039/D5DT02919H
_journal_year 2026
_chemical_formula_moiety 'C23 H18 B F5 N2'
_chemical_formula_sum 'C23 H18 B F5 N2'
_chemical_formula_weight 428.20
_chemical_name_common
;
[N-benzhydryl-N'-methyl-imidazol-2-ylidene](dihydrydo)(pentafluorophenyl)borane
;
_chemical_name_systematic
;
[N-benzhydryl-N'-methyl-imidazol-2-ylidene](dihydrydo)(pentafluorophenyl)borane
;
_space_group_crystal_system triclinic
_space_group_IT_number 2
_space_group_name_Hall '-P 1'
_space_group_name_H-M_alt 'P -1'
_atom_sites_solution_hydrogens difmap
_atom_sites_solution_primary dual
_atom_sites_solution_secondary dual
_audit_creation_method SHELXL-2019/3
_audit_update_record
;
2025-10-16 deposited with the CCDC.	2026-05-14 downloaded from the CCDC.
;
_cell_angle_alpha 117.6630(10)
_cell_angle_beta 93.3560(10)
_cell_angle_gamma 90.7410(10)
_cell_formula_units_Z 2
_cell_length_a 7.29340(10)
_cell_length_b 12.2741(2)
_cell_length_c 13.0135(2)
_cell_measurement_reflns_used 9817
_cell_measurement_temperature 297(2)
_cell_measurement_theta_max 68.1829
_cell_measurement_theta_min 3.8454
_cell_volume 1028.97(3)
_computing_cell_refinement 'SAINT V8.41 (Bruker AXS LLC)'
_computing_data_collection 'Bruker Instrument Service v8.5.5.6'
_computing_data_reduction 'SAINT V8.41 (Bruker AXS LLC)'
_computing_structure_refinement 'SHELXL-2019/3 (Sheldrick, 2019)'
_computing_structure_solution 'SHELXT 2018/2 (Sheldrick, 2018)'
_diffrn_ambient_temperature 297(2)
_diffrn_detector_area_resol_mean 7.39
_diffrn_measured_fraction_theta_full 0.997
_diffrn_measured_fraction_theta_max 0.995
_diffrn_measurement_device_type 'Bruker D8 Venture'
_diffrn_measurement_method '\f and \w-scans'
_diffrn_radiation_monochromator 'multilayer mirror'
_diffrn_radiation_type CuK\a
_diffrn_radiation_wavelength 1.54178
_diffrn_reflns_av_R_equivalents 0.0355
_diffrn_reflns_av_unetI/netI 0.0264
_diffrn_reflns_Laue_measured_fraction_full 0.997
_diffrn_reflns_Laue_measured_fraction_max 0.995
_diffrn_reflns_limit_h_max 8
_diffrn_reflns_limit_h_min -8
_diffrn_reflns_limit_k_max 14
_diffrn_reflns_limit_k_min -14
_diffrn_reflns_limit_l_max 15
_diffrn_reflns_limit_l_min -15
_diffrn_reflns_number 44773
_diffrn_reflns_point_group_measured_fraction_full 0.997
_diffrn_reflns_point_group_measured_fraction_max 0.995
_diffrn_reflns_theta_full 67.679
_diffrn_reflns_theta_max 68.185
_diffrn_reflns_theta_min 3.845
_exptl_absorpt_coefficient_mu 0.963
_exptl_absorpt_correction_T_max 0.929
_exptl_absorpt_correction_T_min 0.717
_exptl_absorpt_correction_type numerical
_exptl_absorpt_process_details
;Krause, L., Herbst-Irmer, R., Sheldrick, G. M., Stalke, D. (2015).
"Comparison of silver and molybdenum microfocus X-ray sources for 
single-crystal structure determination"
J. Appl. Cryst. 48, 3-10.
doi:10.1107/S1600576714022985
;
_exptl_crystal_colour colourless
_exptl_crystal_density_diffrn 1.382
_exptl_crystal_description plate
_exptl_crystal_F_000 440
_exptl_crystal_size_max 0.370
_exptl_crystal_size_mid 0.200
_exptl_crystal_size_min 0.078
_refine_diff_density_max 0.328
_refine_diff_density_min -0.266
_refine_diff_density_rms 0.054
_refine_ls_extinction_coef 0.0076(9)
_refine_ls_extinction_expression Fc^*^=kFc[1+0.001xFc^2^\l^3^/sin(2\q)]^-1/4^
_refine_ls_extinction_method 'SHELXL-2019/3 (Sheldrick 2019)'
_refine_ls_goodness_of_fit_ref 1.052
_refine_ls_hydrogen_treatment mixed
_refine_ls_matrix_type full
_refine_ls_number_parameters 288
_refine_ls_number_reflns 3758
_refine_ls_number_restraints 0
_refine_ls_restrained_S_all 1.052
_refine_ls_R_factor_all 0.0450
_refine_ls_R_factor_gt 0.0436
_refine_ls_shift/su_max 0.001
_refine_ls_shift/su_mean 0.000
_refine_ls_structure_factor_coef Fsqd
_refine_ls_weighting_details 'w=1/[\s^2^(Fo^2^)+(0.0642P)^2^+0.2865P] where P=(Fo^2^+2Fc^2^)/3'
_refine_ls_weighting_scheme calc
_refine_ls_wR_factor_gt 0.1194
_refine_ls_wR_factor_ref 0.1212
_reflns_Friedel_coverage 0.000
_reflns_number_gt 3579
_reflns_number_total 3758
_reflns_threshold_expression 'I > 2\s(I)'
_cod_data_source_file d5dt02919h2.cif
_cod_data_source_block nt1623_NiNi360_RT
_cod_database_code 7721074
_shelx_shelxl_version_number 2019/3
_shelx_space_group_comment
;
The symmetry employed for this shelxl refinement is uniquely defined
by the following loop, which should always be used as a source of
symmetry information in preference to the above space-group names.
They are only intended as comments.
;
_shelx_estimated_absorpt_t_min 0.717
_shelx_estimated_absorpt_t_max 0.929

loop_
_space_group_symop_operation_xyz
'x, y, z'
'-x, -y, -z'

loop_
_atom_site_label
_atom_site_type_symbol
_atom_site_fract_x
_atom_site_fract_y
_atom_site_fract_z
_atom_site_U_iso_or_equiv
_atom_site_adp_type
_atom_site_occupancy
_atom_site_site_symmetry_order
_atom_site_calc_flag
_atom_site_refinement_flags_posn
_atom_site_refinement_flags_adp
_atom_site_refinement_flags_occupancy
_atom_site_disorder_assembly
_atom_site_disorder_group
F1 F 0.42325(14) 0.70112(10) 0.65708(9) 0.0660(3) Uani 1 1 d . . . . .
F2 F 0.47229(17) 0.73141(13) 0.87355(11) 0.0827(4) Uani 1 1 d . . . . .
F3 F 0.69544(19) 0.91896(14) 1.03535(9) 0.0887(4) Uani 1 1 d . . . . .
F4 F 0.86747(19) 1.07741(11) 0.97493(10) 0.0863(4) Uani 1 1 d . . . . .
F5 F 0.82343(14) 1.04721(9) 0.75849(9) 0.0630(3) Uani 1 1 d . . . . .
N1 N 0.27769(14) 0.73351(10) 0.43777(9) 0.0360(3) Uani 1 1 d . . . . .
N2 N 0.23674(15) 0.91510(10) 0.57313(10) 0.0383(3) Uani 1 1 d . . . . .
C1 C 0.6212(2) 0.58215(16) 0.22615(15) 0.0542(4) Uani 1 1 d . . . . .
H1 H 0.677573 0.538038 0.260154 0.065 Uiso 1 1 calc R U . . .
C2 C 0.7025(3) 0.59362(19) 0.13760(18) 0.0697(5) Uani 1 1 d . . . . .
H2 H 0.813371 0.557195 0.112663 0.084 Uiso 1 1 calc R U . . .
C3 C 0.6204(3) 0.65834(18) 0.08652(16) 0.0683(5) Uani 1 1 d . . . . .
H3 H 0.675619 0.665887 0.027368 0.082 Uiso 1 1 calc R U . . .
C4 C 0.4571(3) 0.71160(16) 0.12305(15) 0.0620(5) Uani 1 1 d . . . . .
H4 H 0.400713 0.754867 0.088171 0.074 Uiso 1 1 calc R U . . .
C5 C 0.3753(2) 0.70135(14) 0.21194(14) 0.0511(4) Uani 1 1 d . . . . .
H5 H 0.264839 0.738564 0.236829 0.061 Uiso 1 1 calc R U . . .
C6 C 0.45645(19) 0.63629(12) 0.26383(12) 0.0410(3) Uani 1 1 d . . . . .
C7 C 0.36841(18) 0.62037(12) 0.35916(12) 0.0387(3) Uani 1 1 d . . . . .
H7 H 0.467813 0.607652 0.405958 0.046 Uiso 1 1 calc R U . . .
C8 C 0.2333(2) 0.50971(12) 0.31517(13) 0.0429(3) Uani 1 1 d . . . . .
C9 C 0.1479(2) 0.45560(15) 0.20411(15) 0.0538(4) Uani 1 1 d . . . . .
H9 H 0.173652 0.486577 0.153226 0.065 Uiso 1 1 calc R U . . .
C10 C 0.0236(3) 0.35511(17) 0.16745(18) 0.0674(5) Uani 1 1 d . . . . .
H10 H -0.032895 0.319481 0.092486 0.081 Uiso 1 1 calc R U . . .
C11 C -0.0151(3) 0.30909(16) 0.2414(2) 0.0689(5) Uani 1 1 d . . . . .
H11 H -0.098248 0.242211 0.217034 0.083 Uiso 1 1 calc R U . . .
C12 C 0.0687(3) 0.36155(17) 0.3519(2) 0.0707(5) Uani 1 1 d . . . . .
H12 H 0.042137 0.329971 0.402169 0.085 Uiso 1 1 calc R U . . .
C13 C 0.1932(3) 0.46165(16) 0.38917(16) 0.0584(4) Uani 1 1 d . . . . .
H13 H 0.249665 0.496436 0.464118 0.070 Uiso 1 1 calc R U . . .
C14 C 0.09183(18) 0.75343(13) 0.43222(13) 0.0416(3) Uani 1 1 d . . . . .
H14 H 0.001515 0.698508 0.379529 0.050 Uiso 1 1 calc R U . . .
C15 C 0.06681(18) 0.86658(13) 0.51697(13) 0.0421(3) Uani 1 1 d . . . . .
H15 H -0.044297 0.905208 0.534648 0.051 Uiso 1 1 calc R U . . .
C16 C 0.2709(2) 1.03853(14) 0.67079(14) 0.0526(4) Uani 1 1 d . . . . .
H16A H 0.290760 1.032813 0.741677 0.079 Uiso 1 1 calc R U . . .
H16B H 0.166470 1.087146 0.675778 0.079 Uiso 1 1 calc R U . . .
H16C H 0.377784 1.076682 0.659051 0.079 Uiso 1 1 calc R U . . .
C17 C 0.36722(17) 0.83374(12) 0.52464(11) 0.0357(3) Uani 1 1 d . . . . .
C18 C 0.61701(18) 0.87453(13) 0.69749(12) 0.0399(3) Uani 1 1 d . . . . .
C19 C 0.5344(2) 0.79748(15) 0.73427(13) 0.0469(4) Uani 1 1 d . . . . .
C20 C 0.5578(2) 0.81038(17) 0.84499(15) 0.0553(4) Uani 1 1 d . . . . .
C21 C 0.6708(3) 0.90448(18) 0.92646(14) 0.0587(4) Uani 1 1 d . . . . .
C22 C 0.7582(2) 0.98347(15) 0.89594(14) 0.0559(4) Uani 1 1 d . . . . .
C23 C 0.7309(2) 0.96664(13) 0.78287(13) 0.0450(3) Uani 1 1 d . . . . .
B1 B 0.5837(2) 0.85513(17) 0.56499(14) 0.0427(4) Uani 1 1 d . . . . .
H1A H 0.636(3) 0.9430(18) 0.5603(17) 0.064 Uiso 1 1 d . U . . .
H1B H 0.660(3) 0.7729(18) 0.5044(17) 0.064 Uiso 1 1 d . U . . .

loop_
_atom_site_aniso_label
_atom_site_aniso_U_11
_atom_site_aniso_U_22
_atom_site_aniso_U_33
_atom_site_aniso_U_23
_atom_site_aniso_U_13
_atom_site_aniso_U_12
F1 0.0593(6) 0.0769(7) 0.0666(6) 0.0403(5) -0.0126(5) -0.0272(5)
F2 0.0786(7) 0.1177(10) 0.0852(8) 0.0754(8) 0.0081(6) -0.0046(7)
F3 0.1045(9) 0.1206(10) 0.0439(6) 0.0410(6) -0.0013(6) 0.0230(8)
F4 0.1014(9) 0.0660(7) 0.0597(7) 0.0073(5) -0.0346(6) -0.0061(6)
F5 0.0620(6) 0.0515(5) 0.0703(6) 0.0265(5) -0.0127(5) -0.0145(4)
N1 0.0314(5) 0.0400(6) 0.0352(6) 0.0166(5) 0.0005(4) -0.0005(4)
N2 0.0355(6) 0.0409(6) 0.0360(6) 0.0159(5) 0.0019(4) -0.0008(4)
C1 0.0494(9) 0.0569(9) 0.0537(9) 0.0228(8) 0.0103(7) 0.0064(7)
C2 0.0626(11) 0.0752(12) 0.0658(11) 0.0254(10) 0.0283(9) 0.0098(9)
C3 0.0881(14) 0.0637(11) 0.0514(10) 0.0233(9) 0.0258(9) -0.0027(10)
C4 0.0880(13) 0.0519(9) 0.0512(9) 0.0273(8) 0.0131(9) 0.0027(9)
C5 0.0588(9) 0.0474(8) 0.0500(9) 0.0243(7) 0.0111(7) 0.0060(7)
C6 0.0427(7) 0.0355(7) 0.0387(7) 0.0121(6) 0.0040(6) -0.0038(5)
C7 0.0370(7) 0.0393(7) 0.0396(7) 0.0181(6) 0.0026(5) 0.0027(5)
C8 0.0424(7) 0.0360(7) 0.0492(8) 0.0183(6) 0.0089(6) 0.0040(6)
C9 0.0571(9) 0.0472(8) 0.0519(9) 0.0194(7) -0.0001(7) -0.0072(7)
C10 0.0618(11) 0.0522(10) 0.0707(12) 0.0151(9) -0.0026(9) -0.0121(8)
C11 0.0569(10) 0.0450(9) 0.0933(15) 0.0212(9) 0.0182(10) -0.0053(7)
C12 0.0793(13) 0.0555(10) 0.0890(14) 0.0408(10) 0.0307(11) 0.0009(9)
C13 0.0695(11) 0.0527(9) 0.0580(10) 0.0293(8) 0.0128(8) 0.0000(8)
C14 0.0306(6) 0.0459(7) 0.0461(8) 0.0203(6) -0.0037(5) -0.0033(5)
C15 0.0313(6) 0.0473(8) 0.0481(8) 0.0227(6) 0.0022(5) 0.0023(5)
C16 0.0540(9) 0.0454(8) 0.0450(8) 0.0102(7) 0.0015(7) 0.0008(7)
C17 0.0334(6) 0.0431(7) 0.0323(6) 0.0191(5) 0.0013(5) -0.0018(5)
C18 0.0319(6) 0.0458(7) 0.0400(7) 0.0186(6) 0.0001(5) 0.0031(5)
C19 0.0382(7) 0.0574(9) 0.0470(8) 0.0263(7) -0.0002(6) 0.0000(6)
C20 0.0499(9) 0.0742(11) 0.0543(9) 0.0399(9) 0.0073(7) 0.0094(8)
C21 0.0627(10) 0.0751(11) 0.0403(8) 0.0281(8) 0.0034(7) 0.0207(9)
C22 0.0562(9) 0.0499(9) 0.0432(8) 0.0079(7) -0.0120(7) 0.0096(7)
C23 0.0414(7) 0.0418(7) 0.0473(8) 0.0177(6) -0.0033(6) 0.0036(6)
B1 0.0308(7) 0.0568(10) 0.0393(8) 0.0220(7) -0.0005(6) -0.0042(7)

loop_
_atom_type_symbol
_atom_type_description
_atom_type_scat_dispersion_real
_atom_type_scat_dispersion_imag
_atom_type_scat_source
C C 0.0181 0.0091 'International Tables Vol C Tables 4.2.6.8 and 6.1.1.4'
H H 0.0000 0.0000 'International Tables Vol C Tables 4.2.6.8 and 6.1.1.4'
B B 0.0090 0.0039 'International Tables Vol C Tables 4.2.6.8 and 6.1.1.4'
F F 0.0727 0.0534 'International Tables Vol C Tables 4.2.6.8 and 6.1.1.4'
N N 0.0311 0.0180 'International Tables Vol C Tables 4.2.6.8 and 6.1.1.4'

loop_
_geom_angle_atom_site_label_1
_geom_angle_atom_site_label_2
_geom_angle_atom_site_label_3
_geom_angle
_geom_angle_site_symmetry_1
_geom_angle_site_symmetry_3
_geom_angle_publ_flag
C17 N1 C14 110.08(11) . . ?
C17 N1 C7 124.18(11) . . ?
C14 N1 C7 125.72(11) . . ?
C17 N2 C15 110.55(11) . . ?
C17 N2 C16 124.77(12) . . ?
C15 N2 C16 124.67(12) . . ?
C6 C1 C2 120.04(17) . . ?
C6 C1 H1 120.0 . . ?
C2 C1 H1 120.0 . . ?
C3 C2 C1 120.54(17) . . ?
C3 C2 H2 119.7 . . ?
C1 C2 H2 119.7 . . ?
C4 C3 C2 119.68(16) . . ?
C4 C3 H3 120.2 . . ?
C2 C3 H3 120.2 . . ?
C3 C4 C5 120.26(18) . . ?
C3 C4 H4 119.9 . . ?
C5 C4 H4 119.9 . . ?
C6 C5 C4 120.56(16) . . ?
C6 C5 H5 119.7 . . ?
C4 C5 H5 119.7 . . ?
C5 C6 C1 118.92(14) . . ?
C5 C6 C7 122.00(13) . . ?
C1 C6 C7 119.06(13) . . ?
N1 C7 C6 111.16(11) . . ?
N1 C7 C8 109.75(11) . . ?
C6 C7 C8 114.38(11) . . ?
N1 C7 H7 107.1 . . ?
C6 C7 H7 107.1 . . ?
C8 C7 H7 107.1 . . ?
C9 C8 C13 118.51(15) . . ?
C9 C8 C7 122.51(13) . . ?
C13 C8 C7 118.98(14) . . ?
C8 C9 C10 120.80(17) . . ?
C8 C9 H9 119.6 . . ?
C10 C9 H9 119.6 . . ?
C11 C10 C9 120.04(19) . . ?
C11 C10 H10 120.0 . . ?
C9 C10 H10 120.0 . . ?
C10 C11 C12 119.91(17) . . ?
C10 C11 H11 120.0 . . ?
C12 C11 H11 120.0 . . ?
C11 C12 C13 120.48(18) . . ?
C11 C12 H12 119.8 . . ?
C13 C12 H12 119.8 . . ?
C8 C13 C12 120.26(18) . . ?
C8 C13 H13 119.9 . . ?
C12 C13 H13 119.9 . . ?
C15 C14 N1 106.98(12) . . ?
C15 C14 H14 126.5 . . ?
N1 C14 H14 126.5 . . ?
C14 C15 N2 106.99(12) . . ?
C14 C15 H15 126.5 . . ?
N2 C15 H15 126.5 . . ?
N2 C16 H16A 109.5 . . ?
N2 C16 H16B 109.5 . . ?
H16A C16 H16B 109.5 . . ?
N2 C16 H16C 109.5 . . ?
H16A C16 H16C 109.5 . . ?
H16B C16 H16C 109.5 . . ?
N2 C17 N1 105.39(11) . . ?
N2 C17 B1 125.99(12) . . ?
N1 C17 B1 128.62(12) . . ?
C23 C18 C19 113.59(14) . . ?
C23 C18 B1 123.86(13) . . ?
C19 C18 B1 122.54(13) . . ?
F1 C19 C20 116.28(14) . . ?
F1 C19 C18 119.10(13) . . ?
C20 C19 C18 124.61(15) . . ?
F2 C20 C21 119.99(15) . . ?
F2 C20 C19 120.84(16) . . ?
C21 C20 C19 119.17(16) . . ?
F3 C21 C20 120.17(18) . . ?
F3 C21 C22 120.46(17) . . ?
C20 C21 C22 119.38(15) . . ?
F4 C22 C21 120.34(16) . . ?
F4 C22 C23 120.20(17) . . ?
C21 C22 C23 119.46(15) . . ?
F5 C23 C18 119.98(14) . . ?
F5 C23 C22 116.24(14) . . ?
C18 C23 C22 123.78(15) . . ?
C17 B1 C18 110.25(11) . . ?
C17 B1 H1A 107.5(10) . . ?
C18 B1 H1A 110.1(10) . . ?
C17 B1 H1B 109.8(10) . . ?
C18 B1 H1B 109.4(10) . . ?
H1A B1 H1B 109.8(13) . . ?

loop_
_geom_bond_atom_site_label_1
_geom_bond_atom_site_label_2
_geom_bond_distance
_geom_bond_site_symmetry_2
_geom_bond_publ_flag
F1 C19 1.3569(18) . ?
F2 C20 1.347(2) . ?
F3 C21 1.3444(19) . ?
F4 C22 1.3421(19) . ?
F5 C23 1.3542(18) . ?
N1 C17 1.3488(17) . ?
N1 C14 1.3842(17) . ?
N1 C7 1.4821(17) . ?
N2 C17 1.3457(17) . ?
N2 C15 1.3768(18) . ?
N2 C16 1.4621(18) . ?
C1 C6 1.383(2) . ?
C1 C2 1.388(2) . ?
C1 H1 0.9300 . ?
C2 C3 1.374(3) . ?
C2 H2 0.9300 . ?
C3 C4 1.367(3) . ?
C3 H3 0.9300 . ?
C4 C5 1.387(2) . ?
C4 H4 0.9300 . ?
C5 C6 1.382(2) . ?
C5 H5 0.9300 . ?
C6 C7 1.5181(19) . ?
C7 C8 1.5233(19) . ?
C7 H7 0.9800 . ?
C8 C9 1.382(2) . ?
C8 C13 1.385(2) . ?
C9 C10 1.395(2) . ?
C9 H9 0.9300 . ?
C10 C11 1.363(3) . ?
C10 H10 0.9300 . ?
C11 C12 1.372(3) . ?
C11 H11 0.9300 . ?
C12 C13 1.391(3) . ?
C12 H12 0.9300 . ?
C13 H13 0.9300 . ?
C14 C15 1.337(2) . ?
C14 H14 0.9300 . ?
C15 H15 0.9300 . ?
C16 H16A 0.9600 . ?
C16 H16B 0.9600 . ?
C16 H16C 0.9600 . ?
C17 B1 1.6133(19) . ?
C18 C23 1.380(2) . ?
C18 C19 1.388(2) . ?
C18 B1 1.630(2) . ?
C19 C20 1.374(2) . ?
C20 C21 1.368(3) . ?
C21 C22 1.370(3) . ?
C22 C23 1.389(2) . ?
B1 H1A 1.167(19) . ?
B1 H1B 1.130(19) . ?

loop_
_geom_torsion_atom_site_label_1
_geom_torsion_atom_site_label_2
_geom_torsion_atom_site_label_3
_geom_torsion_atom_site_label_4
_geom_torsion
_geom_torsion_site_symmetry_1
_geom_torsion_site_symmetry_2
_geom_torsion_site_symmetry_3
_geom_torsion_site_symmetry_4
_geom_torsion_publ_flag
C6 C1 C2 C3 -0.1(3) . . . . ?
C1 C2 C3 C4 -0.2(3) . . . . ?
C2 C3 C4 C5 0.6(3) . . . . ?
C3 C4 C5 C6 -0.7(3) . . . . ?
C4 C5 C6 C1 0.4(2) . . . . ?
C4 C5 C6 C7 -178.40(14) . . . . ?
C2 C1 C6 C5 0.0(2) . . . . ?
C2 C1 C6 C7 178.82(15) . . . . ?
C17 N1 C7 C6 -80.10(15) . . . . ?
C14 N1 C7 C6 98.57(15) . . . . ?
C17 N1 C7 C8 152.37(12) . . . . ?
C14 N1 C7 C8 -28.96(17) . . . . ?
C5 C6 C7 N1 -37.55(18) . . . . ?
C1 C6 C7 N1 143.69(13) . . . . ?
C5 C6 C7 C8 87.42(16) . . . . ?
C1 C6 C7 C8 -91.34(16) . . . . ?
N1 C7 C8 C9 103.61(16) . . . . ?
C6 C7 C8 C9 -22.1(2) . . . . ?
N1 C7 C8 C13 -75.95(16) . . . . ?
C6 C7 C8 C13 158.34(14) . . . . ?
C13 C8 C9 C10 0.2(2) . . . . ?
C7 C8 C9 C10 -179.35(15) . . . . ?
C8 C9 C10 C11 0.0(3) . . . . ?
C9 C10 C11 C12 -0.2(3) . . . . ?
C10 C11 C12 C13 0.0(3) . . . . ?
C9 C8 C13 C12 -0.3(2) . . . . ?
C7 C8 C13 C12 179.23(15) . . . . ?
C11 C12 C13 C8 0.2(3) . . . . ?
C17 N1 C14 C15 -0.43(15) . . . . ?
C7 N1 C14 C15 -179.27(12) . . . . ?
N1 C14 C15 N2 0.29(16) . . . . ?
C17 N2 C15 C14 -0.06(16) . . . . ?
C16 N2 C15 C14 179.13(13) . . . . ?
C15 N2 C17 N1 -0.21(15) . . . . ?
C16 N2 C17 N1 -179.40(12) . . . . ?
C15 N2 C17 B1 -179.99(13) . . . . ?
C16 N2 C17 B1 0.8(2) . . . . ?
C14 N1 C17 N2 0.39(14) . . . . ?
C7 N1 C17 N2 179.24(11) . . . . ?
C14 N1 C17 B1 -179.83(13) . . . . ?
C7 N1 C17 B1 -1.0(2) . . . . ?
C23 C18 C19 F1 -178.15(12) . . . . ?
B1 C18 C19 F1 0.9(2) . . . . ?
C23 C18 C19 C20 1.2(2) . . . . ?
B1 C18 C19 C20 -179.81(14) . . . . ?
F1 C19 C20 F2 -0.7(2) . . . . ?
C18 C19 C20 F2 179.98(14) . . . . ?
F1 C19 C20 C21 178.89(14) . . . . ?
C18 C19 C20 C21 -0.5(3) . . . . ?
F2 C20 C21 F3 -0.5(2) . . . . ?
C19 C20 C21 F3 179.88(15) . . . . ?
F2 C20 C21 C22 179.41(15) . . . . ?
C19 C20 C21 C22 -0.2(2) . . . . ?
F3 C21 C22 F4 -1.0(3) . . . . ?
C20 C21 C22 F4 179.05(15) . . . . ?
F3 C21 C22 C23 179.91(14) . . . . ?
C20 C21 C22 C23 0.0(2) . . . . ?
C19 C18 C23 F5 178.71(12) . . . . ?
B1 C18 C23 F5 -0.3(2) . . . . ?
C19 C18 C23 C22 -1.4(2) . . . . ?
B1 C18 C23 C22 179.61(14) . . . . ?
F4 C22 C23 F5 1.7(2) . . . . ?
C21 C22 C23 F5 -179.20(14) . . . . ?
F4 C22 C23 C18 -178.20(14) . . . . ?
C21 C22 C23 C18 0.9(2) . . . . ?
N2 C17 B1 C18 62.88(18) . . . . ?
N1 C17 B1 C18 -116.85(15) . . . . ?
C23 C18 B1 C17 -133.66(14) . . . . ?
C19 C18 B1 C17 47.43(19) . . . . ?
